data_7116927
loop_
_publ_author_name
'Yin-Ling Hou'
'Hang Xu'
'Rui-Rui Cheng'
'Bin Zhao'

_publ_section_title
;
 Controlled lanthanide-organic framework nanospheres as reversible and
 sensitive luminescent sensors for practical applications
;
_journal_name_full Chem.Commun.
_journal_page_first 6769
_journal_paper_doi 10.1039/C5cc01181G
_journal_volume 51
_journal_year 2015
_chemical_formula_sum 'C33 H47 N7 O22 Tb2'
_chemical_formula_weight 1211.62
_chemical_name_systematic
; 
 ? 
;
_space_group_IT_number 2
_symmetry_cell_setting triclinic
_symmetry_space_group_name_Hall '-P 1'
_symmetry_space_group_name_H-M 'P -1'
_atom_sites_solution_hydrogens geom
_atom_sites_solution_primary direct
_atom_sites_solution_secondary difmap
_audit_creation_method SHELXL-97
_audit_update_record
;
2014-12-04 deposited with the CCDC.
2015-03-06 downloaded from the CCDC.
;
_cell_angle_alpha 99.513(4)
_cell_angle_beta 90.402(5)
_cell_angle_gamma 116.522(6)
_cell_formula_units_Z 2
_cell_length_a 13.0090(10)
_cell_length_b 13.7701(7)
_cell_length_c 15.0439(7)
_cell_measurement_reflns_used 7008
_cell_measurement_temperature 122.20(10)
_cell_measurement_theta_max 29.1830
_cell_measurement_theta_min 2.3543
_cell_volume 2368.1(3)
_computing_cell_refinement
;
CrysAlisPro, Agilent Technologies,
Version 1.171.35.15 (release 03-08-2011 CrysAlis171 .NET)
(compiled Aug  3 2011,13:03:54)
;
_computing_data_collection
;
CrysAlisPro, Agilent Technologies,
Version 1.171.35.15 (release 03-08-2011 CrysAlis171 .NET)
(compiled Aug  3 2011,13:03:54)
;
_computing_data_reduction
;
CrysAlisPro, Agilent Technologies,
Version 1.171.35.15 (release 03-08-2011 CrysAlis171 .NET)
(compiled Aug  3 2011,13:03:54)
;
_computing_molecular_graphics 'Bruker SHELXTL'
_computing_publication_material 'Bruker SHELXTL'
_computing_structure_refinement 'SHELXL-97 (Sheldrick, 1997)'
_computing_structure_solution 'SHELXS-97 (Sheldrick, 1990)'
_diffrn_ambient_temperature 122.20(10)
_diffrn_detector_area_resol_mean 16.2116
_diffrn_measured_fraction_theta_full 0.979
_diffrn_measured_fraction_theta_max 0.979
_diffrn_measurement_device_type 'SuperNova, Single source at offset), Eos'
_diffrn_measurement_method '\w scans'
_diffrn_radiation_monochromator graphite
_diffrn_radiation_source 'fine-focus sealed tube'
_diffrn_radiation_type MoK\a
_diffrn_radiation_wavelength 0.71073
_diffrn_reflns_av_R_equivalents 0.0665
_diffrn_reflns_av_sigmaI/netI 0.0912
_diffrn_reflns_limit_h_max 15
_diffrn_reflns_limit_h_min -15
_diffrn_reflns_limit_k_max 11
_diffrn_reflns_limit_k_min -16
_diffrn_reflns_limit_l_max 17
_diffrn_reflns_limit_l_min -17
_diffrn_reflns_number 15291
_diffrn_reflns_theta_full 25.01
_diffrn_reflns_theta_max 25.01
_diffrn_reflns_theta_min 2.36
_exptl_absorpt_coefficient_mu 3.046
_exptl_absorpt_correction_T_max 0.6102
_exptl_absorpt_correction_T_min 0.5410
_exptl_absorpt_correction_type multi-scan
_exptl_crystal_colour colorless
_exptl_crystal_density_diffrn 1.699
_exptl_crystal_density_meas ?
_exptl_crystal_density_method 'not measured'
_exptl_crystal_description needle
_exptl_crystal_F_000 1200
_exptl_crystal_size_max 0.23
_exptl_crystal_size_mid 0.20
_exptl_crystal_size_min 0.18
_refine_diff_density_max 9.674
_refine_diff_density_min -2.815
_refine_diff_density_rms 0.366
_refine_ls_extinction_method none
_refine_ls_goodness_of_fit_ref 1.045
_refine_ls_hydrogen_treatment Constrained
_refine_ls_matrix_type full
_refine_ls_number_parameters 606
_refine_ls_number_reflns 8185
_refine_ls_number_restraints 374
_refine_ls_restrained_S_all 1.030
_refine_ls_R_factor_all 0.1062
_refine_ls_R_factor_gt 0.0915
_refine_ls_shift/su_max 0.000
_refine_ls_shift/su_mean 0.000
_refine_ls_structure_factor_coef Fsqd
_refine_ls_weighting_details 'calc w=1/[\s^2^(Fo^2^)+(0.1411P)^2^+72.6862P] where P=(Fo^2^+2Fc^2^)/3'
_refine_ls_weighting_scheme calc
_refine_ls_wR_factor_gt 0.2395
_refine_ls_wR_factor_ref 0.2578
_reflns_number_gt 6527
_reflns_number_total 8185
_reflns_threshold_expression >2sigma(I)
_cod_data_source_file c5cc01181g2.cif
_cod_data_source_block added_by_encifer_1
_cod_depositor_comments
;
The following automatic conversions were performed:

'_exptl_crystal_density_meas' value 'none' was changed to '?' - the
value is perceived as not measured.

Automatic conversion script
Id: cif_fix_values 3105 2015-03-04 15:46:00Z robertas 
;
_cod_original_cell_volume 2368.1(2)
_cod_original_sg_symbol_H-M P-1
_cod_database_code 7116927

loop_
_symmetry_equiv_pos_as_xyz
'x, y, z'
'-x, -y, -z'

loop_
_atom_site_label
_atom_site_type_symbol
_atom_site_fract_x
_atom_site_fract_y
_atom_site_fract_z
_atom_site_U_iso_or_equiv
_atom_site_adp_type
_atom_site_occupancy
_atom_site_symmetry_multiplicity
_atom_site_calc_flag
_atom_site_refinement_flags
_atom_site_disorder_assembly
_atom_site_disorder_group
C1A C 0.223(7) 0.735(6) 0.737(3) 0.058(9) Uani 0.33 1 d PDU A 2
H1AA H 0.2264 0.6808 0.6901 0.086 Uiso 0.33 1 calc PR A 2
H1AB H 0.2924 0.8033 0.7421 0.086 Uiso 0.33 1 calc PR A 2
H1AC H 0.1577 0.7469 0.7232 0.086 Uiso 0.33 1 calc PR A 2
C1B C 0.279(3) 0.786(3) 0.776(3) 0.068(7) Uani 0.67 1 d PDU A 1
H1BA H 0.2355 0.8246 0.7650 0.101 Uiso 0.67 1 calc PR A 1
H1BB H 0.2971 0.7564 0.7193 0.101 Uiso 0.67 1 calc PR A 1
H1BC H 0.3496 0.8370 0.8125 0.101 Uiso 0.67 1 calc PR A 1
C2 C 0.238(3) 0.605(2) 0.814(2) 0.076(6) Uani 1 1 d U A .
H2A H 0.1753 0.5429 0.8307 0.115 Uiso 1 1 calc R . .
H2B H 0.3066 0.6258 0.8529 0.115 Uiso 1 1 calc R . .
H2C H 0.2518 0.5868 0.7524 0.115 Uiso 1 1 calc R . .
C3 C 0.1452(18) 0.7095(17) 0.8831(14) 0.046(3) Uani 1 1 d U A .
H3 H 0.1217 0.6602 0.9230 0.055 Uiso 1 1 calc R . .
C4 C -0.224(2) 0.655(2) 0.6468(16) 0.066(6) Uani 1 1 d U . .
H4A H -0.2421 0.5902 0.6727 0.099 Uiso 1 1 calc R . .
H4B H -0.2509 0.6324 0.5837 0.099 Uiso 1 1 calc R . .
H4C H -0.2609 0.6957 0.6773 0.099 Uiso 1 1 calc R . .
C5 C -0.0306(19) 0.7349(18) 0.5780(12) 0.050(5) Uani 1 1 d U . .
H5A H 0.0476 0.7894 0.5967 0.076 Uiso 1 1 calc R . .
H5B H -0.0625 0.7576 0.5324 0.076 Uiso 1 1 calc R . .
H5C H -0.0320 0.6653 0.5536 0.076 Uiso 1 1 calc R . .
C6 C -0.0484(16) 0.7706(14) 0.7379(10) 0.036(3) Uani 1 1 d U A .
H6 H 0.0314 0.8118 0.7421 0.043 Uiso 1 1 calc R . .
C7 C 0.1367(12) 1.0746(11) 0.8670(10) 0.019(2) Uani 1 1 d U A .
C8 C 0.2376(12) 1.1254(11) 0.8101(9) 0.018(2) Uani 1 1 d U . .
C9 C 0.3069(11) 1.2397(11) 0.8291(10) 0.018(2) Uani 1 1 d U . .
H9 H 0.2898 1.2839 0.8741 0.022 Uiso 1 1 calc R . .
C10 C 0.3997(13) 1.2862(12) 0.7812(11) 0.023(2) Uani 1 1 d U . .
C11 C 0.4209(13) 1.2208(12) 0.7088(11) 0.026(3) Uani 1 1 d U . .
H11 H 0.4836 1.2533 0.6759 0.031 Uiso 1 1 calc R . .
C12 C 0.3488(12) 1.1076(11) 0.6860(10) 0.021(2) Uani 1 1 d U . .
C13 C 0.2566(12) 1.0602(11) 0.7405(10) 0.019(2) Uani 1 1 d U . .
H13 H 0.2092 0.9843 0.7285 0.023 Uiso 1 1 calc R . .
C14 C 0.3643(12) 1.0346(12) 0.6086(10) 0.020(2) Uani 1 1 d U . .
C15 C 0.4493(13) 1.4658(11) 0.8622(12) 0.027(3) Uani 1 1 d U . .
H15A H 0.4509 1.4448 0.9204 0.033 Uiso 1 1 calc R . .
H15B H 0.3729 1.4581 0.8476 0.033 Uiso 1 1 calc R . .
C16 C 0.5382(14) 1.5829(12) 0.8657(12) 0.029(3) Uani 1 1 d U . .
H16A H 0.5356 1.6297 0.9205 0.035 Uiso 1 1 calc R . .
H16B H 0.6147 1.5874 0.8652 0.035 Uiso 1 1 calc R . .
C17 C 0.5751(12) 1.7271(11) 0.7836(10) 0.020(2) Uani 1 1 d U . .
C18 C 0.5414(12) 1.7668(11) 0.7155(10) 0.022(3) Uani 1 1 d U . .
H18 H 0.4778 1.7184 0.6750 0.026 Uiso 1 1 calc R . .
C19 C 0.5998(12) 1.8768(11) 0.7062(10) 0.019(2) Uani 1 1 d U . .
C20 C 0.6944(12) 1.9495(11) 0.7692(10) 0.018(2) Uani 1 1 d U . .
H20 H 0.7331 2.0240 0.7657 0.022 Uiso 1 1 calc R . .
C21 C 0.7303(12) 1.9103(11) 0.8371(10) 0.019(2) Uani 1 1 d U . .
C22 C 0.6730(13) 1.7990(12) 0.8428(11) 0.023(3) Uani 1 1 d U . .
H22 H 0.6998 1.7724 0.8858 0.028 Uiso 1 1 calc R . .
C23 C 0.8291(12) 1.9867(11) 0.9044(10) 0.019(2) Uani 1 1 d U . .
C24 C 0.5621(12) 1.9220(11) 0.6381(9) 0.017(2) Uani 1 1 d U . .
C25 C 0.026(2) 0.9718(18) 0.3468(17) 0.061(5) Uani 1 1 d U . .
H25A H 0.0792 1.0249 0.3144 0.092 Uiso 1 1 calc R . .
H25B H 0.0305 1.0065 0.4085 0.092 Uiso 1 1 calc R . .
H25C H -0.0508 0.9435 0.3190 0.092 Uiso 1 1 calc R . .
C26 C 0.0099(19) 0.7892(17) 0.2639(16) 0.054(5) Uani 1 1 d U . .
H26A H -0.0683 0.7716 0.2459 0.081 Uiso 1 1 calc R . .
H26B H 0.0125 0.7255 0.2796 0.081 Uiso 1 1 calc R . .
H26C H 0.0565 0.8113 0.2148 0.081 Uiso 1 1 calc R . .
C27 C 0.1281(15) 0.8880(14) 0.4092(12) 0.033(3) Uani 1 1 d U . .
H27 H 0.1567 0.9490 0.4562 0.040 Uiso 1 1 calc R . .
C28 C 0.106(3) 0.596(3) 0.1281(19) 0.092(8) Uani 1 1 d U . .
H28A H 0.1129 0.6626 0.1103 0.138 Uiso 1 1 calc R . .
H28B H 0.0316 0.5581 0.1492 0.138 Uiso 1 1 calc R . .
H28C H 0.1153 0.5495 0.0772 0.138 Uiso 1 1 calc R . .
C29 C 0.214(3) 0.532(2) 0.230(2) 0.096(8) Uani 1 1 d U . .
H29A H 0.2737 0.5229 0.1977 0.144 Uiso 1 1 calc R . .
H29B H 0.1432 0.4652 0.2156 0.144 Uiso 1 1 calc R . .
H29C H 0.2360 0.5485 0.2940 0.144 Uiso 1 1 calc R . .
C30 C 0.2513(19) 0.7207(18) 0.2516(14) 0.053(4) Uani 1 1 d U . .
H30 H 0.2375 0.7762 0.2348 0.064 Uiso 1 1 calc R . .
N1 N -0.1563(11) 0.6361(10) 1.0069(9) 0.028(2) Uani 1 1 d U . .
N2 N 0.2112(16) 0.6962(15) 0.8236(12) 0.054(3) Uani 1 1 d DU . .
N3 N -0.1001(14) 0.7232(13) 0.6570(9) 0.040(3) Uani 1 1 d U . .
N4 N 0.0555(13) 0.8824(12) 0.3446(11) 0.039(3) Uani 1 1 d U . .
N5 N 0.1987(18) 0.6259(17) 0.2032(14) 0.069(4) Uani 1 1 d U . .
N6 N 0.2772(17) 0.6366(13) 0.5120(11) 0.048(3) Uani 1 1 d U . .
O1 O -0.0473(10) 0.6828(9) 1.0245(8) 0.032(2) Uani 1 1 d U . .
O2 O -0.1960(9) 0.6787(9) 0.9573(8) 0.031(2) Uani 1 1 d U . .
O3 O -0.2168(12) 0.5544(10) 1.0365(10) 0.048(3) Uani 1 1 d U . .
O4 O 0.1101(11) 0.7779(11) 0.8934(9) 0.045(3) Uani 1 1 d U . .
O5 O -0.0944(11) 0.7664(10) 0.8098(7) 0.038(3) Uani 1 1 d U . .
O6 O 0.1037(9) 0.9745(8) 0.8712(7) 0.026(2) Uani 1 1 d U . .
O7 O 0.0979(9) 1.1361(8) 0.9063(7) 0.022(2) Uani 1 1 d U . .
O8 O 0.4748(9) 1.3974(8) 0.7949(8) 0.029(2) Uani 1 1 d U . .
O9 O 0.5121(9) 1.6184(8) 0.7870(7) 0.027(2) Uani 1 1 d U . .
O10 O 0.8868(7) 1.9511(7) 0.9426(6) 0.0132(17) Uani 1 1 d U . .
O11 O 0.8509(9) 2.0887(8) 0.9246(7) 0.023(2) Uani 1 1 d U . .
O12 O 0.6298(9) 2.0150(8) 0.6245(7) 0.026(2) Uani 1 1 d U . .
O13 O 0.4601(8) 1.8623(8) 0.5977(6) 0.021(2) Uani 1 1 d U . .
O14 O 0.2859(9) 0.9390(8) 0.5830(7) 0.022(2) Uani 1 1 d U . .
O15 O 0.4540(8) 1.0732(8) 0.5681(7) 0.022(2) Uani 1 1 d U . .
O16 O 0.2206(12) 0.6929(10) 0.5218(10) 0.048(3) Uani 1 1 d U . .
O17 O 0.3631(13) 0.6714(11) 0.4684(9) 0.048(3) Uani 1 1 d U . .
O18 O 0.2402(18) 0.5484(12) 0.5375(12) 0.076(5) Uani 1 1 d U . .
O19 O 0.3191(10) 0.7473(10) 0.3190(8) 0.037(3) Uani 1 1 d U . .
O20 O 0.1611(9) 0.8133(9) 0.4103(7) 0.027(2) Uani 1 1 d U . .
Tb1 Tb -0.00908(5) 0.85127(5) 0.96030(4) 0.0130(2) Uani 1 1 d . . .
Tb2 Tb 0.35606(5) 0.85596(5) 0.46486(4) 0.0142(2) Uani 1 1 d . . .
C31 C 0.248(3) 1.348(2) 0.6281(17) 0.079(6) Uani 1 1 d U . .
H31A H 0.1727 1.2865 0.6106 0.118 Uiso 1 1 calc R . .
H31B H 0.2458 1.4147 0.6199 0.118 Uiso 1 1 calc R . .
H31C H 0.2694 1.3535 0.6906 0.118 Uiso 1 1 calc R . .
C32 C 0.440(3) 1.428(2) 0.580(2) 0.090(7) Uani 1 1 d U . .
H32A H 0.4272 1.4908 0.5779 0.135 Uiso 1 1 calc R . .
H32B H 0.4832 1.4185 0.5300 0.135 Uiso 1 1 calc R . .
H32C H 0.4832 1.4390 0.6357 0.135 Uiso 1 1 calc R . .
C33 C 0.319(3) 1.237(3) 0.5250(18) 0.085(6) Uani 1 1 d U . .
H33 H 0.3796 1.2312 0.4972 0.102 Uiso 1 1 calc R . .
N7 N 0.331(3) 1.331(2) 0.5724(14) 0.080(5) Uani 1 1 d U . .
O21 O 0.217(2) 1.1520(19) 0.5180(14) 0.100(6) Uani 1 1 d U . .
O23 O -0.003(3) 0.547(3) 0.366(2) 0.070(10) Uani 0.50 1 d P . .
O22 O 0.693(3) 1.179(2) 0.936(2) 0.059(7) Uani 0.50 1 d PU . .

loop_
_atom_site_aniso_label
_atom_site_aniso_U_11
_atom_site_aniso_U_22
_atom_site_aniso_U_33
_atom_site_aniso_U_23
_atom_site_aniso_U_13
_atom_site_aniso_U_12
C1A 0.063(16) 0.085(16) 0.049(16) 0.019(14) 0.031(14) 0.053(14)
C1B 0.074(15) 0.096(15) 0.054(14) 0.024(13) 0.025(12) 0.053(12)
C2 0.089(14) 0.086(13) 0.094(15) 0.023(11) 0.021(12) 0.072(11)
C3 0.055(7) 0.058(7) 0.050(7) 0.023(6) 0.016(6) 0.044(6)
C4 0.054(11) 0.078(13) 0.042(11) -0.011(10) -0.002(9) 0.017(10)
C5 0.058(11) 0.075(12) 0.018(8) 0.001(8) 0.010(8) 0.032(9)
C6 0.042(6) 0.044(6) 0.011(5) -0.004(5) 0.002(5) 0.014(6)
C7 0.018(5) 0.022(5) 0.016(5) 0.001(4) 0.003(4) 0.010(4)
C8 0.015(5) 0.023(5) 0.017(5) 0.003(4) 0.001(4) 0.010(4)
C9 0.015(5) 0.024(5) 0.020(5) 0.002(4) 0.006(4) 0.013(4)
C10 0.021(5) 0.020(5) 0.032(5) 0.008(4) 0.008(4) 0.011(4)
C11 0.020(5) 0.024(5) 0.033(6) 0.011(5) 0.004(5) 0.008(4)
C12 0.017(5) 0.022(5) 0.026(5) 0.008(4) 0.001(4) 0.010(4)
C13 0.019(5) 0.017(5) 0.019(5) 0.003(4) -0.002(5) 0.006(4)
C14 0.019(4) 0.030(5) 0.020(5) 0.009(4) 0.002(4) 0.018(4)
C15 0.024(5) 0.018(5) 0.040(6) 0.006(5) 0.005(5) 0.009(5)
C16 0.029(6) 0.021(5) 0.038(6) 0.015(5) -0.004(5) 0.009(5)
C17 0.021(5) 0.019(5) 0.022(5) 0.003(4) -0.001(4) 0.010(4)
C18 0.018(5) 0.023(5) 0.023(6) 0.002(5) -0.004(5) 0.010(4)
C19 0.015(5) 0.025(5) 0.018(5) 0.004(4) -0.005(4) 0.010(4)
C20 0.015(5) 0.023(5) 0.019(5) 0.002(4) -0.002(4) 0.012(4)
C21 0.019(5) 0.022(5) 0.020(5) 0.006(4) -0.004(4) 0.011(4)
C22 0.021(5) 0.022(5) 0.027(6) 0.007(5) -0.002(5) 0.009(4)
C23 0.015(4) 0.021(4) 0.017(5) 0.005(4) -0.004(4) 0.005(4)
C24 0.015(4) 0.029(4) 0.012(4) 0.004(4) -0.004(4) 0.014(4)
C25 0.058(11) 0.059(11) 0.070(13) 0.015(10) -0.014(10) 0.028(9)
C26 0.045(10) 0.052(10) 0.062(12) 0.007(9) -0.012(9) 0.021(8)
C27 0.031(6) 0.044(6) 0.033(6) 0.008(5) 0.004(5) 0.024(5)
C28 0.077(14) 0.123(16) 0.062(14) -0.038(13) -0.023(12) 0.052(12)
C29 0.096(15) 0.100(15) 0.084(15) -0.030(13) -0.039(13) 0.054(13)
C30 0.054(7) 0.069(7) 0.043(7) -0.020(6) -0.012(6) 0.045(6)
N1 0.029(5) 0.023(5) 0.033(5) 0.012(4) 0.018(5) 0.012(4)
N2 0.063(8) 0.075(8) 0.053(8) 0.024(6) 0.021(6) 0.053(7)
N3 0.048(7) 0.053(7) 0.011(5) -0.004(5) 0.001(5) 0.018(6)
N4 0.036(6) 0.046(6) 0.041(7) 0.009(5) -0.011(5) 0.025(5)
N5 0.065(8) 0.085(9) 0.060(8) -0.027(7) -0.021(7) 0.051(7)
N6 0.073(7) 0.041(6) 0.038(6) 0.016(5) -0.008(6) 0.031(6)
O1 0.028(5) 0.030(5) 0.041(6) 0.013(4) 0.002(5) 0.015(4)
O2 0.022(5) 0.032(5) 0.029(6) 0.005(4) 0.004(4) 0.004(4)
O3 0.054(8) 0.029(6) 0.063(8) 0.019(6) 0.028(7) 0.016(6)
O4 0.048(6) 0.054(6) 0.051(6) 0.009(5) 0.024(5) 0.040(5)
O5 0.039(6) 0.046(6) 0.013(5) -0.004(4) 0.006(4) 0.007(5)
O6 0.027(5) 0.019(4) 0.024(5) 0.002(4) 0.001(4) 0.006(4)
O7 0.024(5) 0.022(5) 0.021(5) 0.006(4) 0.005(4) 0.011(4)
O8 0.025(5) 0.017(4) 0.040(5) 0.003(4) 0.013(4) 0.005(4)
O9 0.025(4) 0.025(4) 0.030(5) 0.010(4) -0.008(4) 0.008(4)
O10 0.011(3) 0.016(3) 0.014(3) 0.001(2) -0.003(2) 0.009(2)
O11 0.021(5) 0.021(4) 0.026(5) 0.001(4) -0.007(4) 0.011(4)
O12 0.023(5) 0.032(5) 0.024(5) 0.010(4) -0.005(4) 0.013(4)
O13 0.017(4) 0.037(5) 0.013(4) 0.005(4) -0.002(4) 0.017(4)
O14 0.022(5) 0.033(5) 0.020(5) 0.003(4) -0.002(4) 0.020(4)
O15 0.018(4) 0.038(5) 0.020(5) 0.011(4) 0.006(4) 0.019(4)
O16 0.059(7) 0.044(6) 0.052(7) 0.019(5) -0.010(6) 0.030(6)
O17 0.064(8) 0.051(7) 0.041(7) 0.005(5) -0.007(6) 0.039(6)
O18 0.117(12) 0.046(8) 0.077(10) 0.033(7) 0.007(9) 0.040(8)
O19 0.040(5) 0.049(5) 0.024(5) -0.012(4) 0.002(4) 0.029(4)
O20 0.022(5) 0.041(6) 0.022(5) 0.007(4) 0.000(4) 0.017(4)
Tb1 0.0118(3) 0.0183(4) 0.0101(4) 0.0015(2) 0.0016(2) 0.0082(3)
Tb2 0.0142(4) 0.0237(4) 0.0090(4) 0.0027(3) -0.0007(2) 0.0126(3)
C31 0.129(17) 0.108(15) 0.041(11) 0.008(11) 0.008(12) 0.092(13)
C32 0.143(19) 0.092(15) 0.072(14) 0.027(12) 0.021(14) 0.081(13)
C33 0.142(14) 0.098(12) 0.052(9) 0.006(9) -0.007(10) 0.089(10)
N7 0.141(14) 0.093(10) 0.045(8) 0.012(8) 0.004(9) 0.088(10)
O21 0.142(16) 0.114(14) 0.068(11) -0.002(10) -0.036(12) 0.087(12)
O23 0.042(17) 0.06(2) 0.06(2) -0.027(15) -0.003(14) -0.005(15)
O22 0.059(7) 0.059(7) 0.059(8) 0.0111(17) 0.0054(12) 0.027(3)

loop_
_atom_type_symbol
_atom_type_description
_atom_type_scat_dispersion_real
_atom_type_scat_dispersion_imag
_atom_type_scat_source
C C 0.0033 0.0016 'International Tables Vol C Tables 4.2.6.8 and 6.1.1.4'
H H 0.0000 0.0000 'International Tables Vol C Tables 4.2.6.8 and 6.1.1.4'
N N 0.0061 0.0033 'International Tables Vol C Tables 4.2.6.8 and 6.1.1.4'
O O 0.0106 0.0060 'International Tables Vol C Tables 4.2.6.8 and 6.1.1.4'
Tb Tb -0.1723 4.1537 'International Tables Vol C Tables 4.2.6.8 and 6.1.1.4'

loop_
_geom_angle_atom_site_label_1
_geom_angle_atom_site_label_2
_geom_angle_atom_site_label_3
_geom_angle
_geom_angle_site_symmetry_1
_geom_angle_site_symmetry_3
N2 C1A H1AA 109.5 . .
N2 C1A H1AB 109.5 . .
H1AA C1A H1AB 109.5 . .
N2 C1A H1AC 109.5 . .
H1AA C1A H1AC 109.5 . .
H1AB C1A H1AC 109.5 . .
N2 C1B H1BA 109.5 . .
N2 C1B H1BB 109.5 . .
N2 C1B H1BC 109.5 . .
N2 C2 H2A 109.5 . .
N2 C2 H2B 109.5 . .
H2A C2 H2B 109.5 . .
N2 C2 H2C 109.5 . .
H2A C2 H2C 109.5 . .
H2B C2 H2C 109.5 . .
O4 C3 N2 128.1(18) . .
O4 C3 H3 116.0 . .
N2 C3 H3 116.0 . .
N3 C4 H4A 109.5 . .
N3 C4 H4B 109.5 . .
H4A C4 H4B 109.5 . .
N3 C4 H4C 109.5 . .
H4A C4 H4C 109.5 . .
H4B C4 H4C 109.5 . .
N3 C5 H5A 109.5 . .
N3 C5 H5B 109.5 . .
H5A C5 H5B 109.5 . .
N3 C5 H5C 109.5 . .
H5A C5 H5C 109.5 . .
H5B C5 H5C 109.5 . .
O5 C6 N3 126.8(18) . .
O5 C6 H6 116.6 . .
N3 C6 H6 116.6 . .
O7 C7 O6 126.7(13) . .
O7 C7 C8 117.3(12) . .
O6 C7 C8 116.0(12) . .
C13 C8 C9 121.0(13) . .
C13 C8 C7 120.2(12) . .
C9 C8 C7 118.8(12) . .
C10 C9 C8 119.7(13) . .
C10 C9 H9 120.1 . .
C8 C9 H9 120.1 . .
C9 C10 O8 124.8(13) . .
C9 C10 C11 120.2(13) . .
O8 C10 C11 114.9(13) . .
C12 C11 C10 120.6(14) . .
C12 C11 H11 119.7 . .
C10 C11 H11 119.7 . .
C11 C12 C13 117.9(13) . .
C11 C12 C14 123.2(13) . .
C13 C12 C14 118.9(12) . .
C8 C13 C12 120.3(13) . .
C8 C13 H13 119.8 . .
C12 C13 H13 119.8 . .
O14 C14 O15 121.9(13) . .
O14 C14 C12 119.2(12) . .
O15 C14 C12 118.8(13) . .
O14 C14 Tb2 50.2(7) . .
O15 C14 Tb2 72.0(8) . .
C12 C14 Tb2 169.2(10) . .
O8 C15 C16 108.1(13) . .
O8 C15 H15A 110.1 . .
C16 C15 H15A 110.1 . .
O8 C15 H15B 110.1 . .
C16 C15 H15B 110.1 . .
H15A C15 H15B 108.4 . .
O9 C16 C15 107.3(13) . .
O9 C16 H16A 110.2 . .
C15 C16 H16A 110.2 . .
O9 C16 H16B 110.2 . .
C15 C16 H16B 110.2 . .
H16A C16 H16B 108.5 . .
O9 C17 C18 117.4(12) . .
O9 C17 C22 123.5(12) . .
C18 C17 C22 119.1(13) . .
C17 C18 C19 122.0(13) . .
C17 C18 H18 119.0 . .
C19 C18 H18 119.0 . .
C18 C19 C20 118.3(12) . .
C18 C19 C24 122.9(12) . .
C20 C19 C24 118.6(12) . .
C21 C20 C19 120.3(13) . .
C21 C20 H20 119.8 . .
C19 C20 H20 119.8 . .
C22 C21 C20 120.2(13) . .
C22 C21 C23 119.2(12) . .
C20 C21 C23 120.6(12) . .
C21 C22 C17 120.0(13) . .
C21 C22 H22 120.0 . .
C17 C22 H22 120.0 . .
O10 C23 O11 120.9(12) . .
O10 C23 C21 120.2(12) . .
O11 C23 C21 118.8(12) . .
O10 C23 Tb1 64.9(7) . 2_687
O11 C23 Tb1 56.0(7) . 2_687
C21 C23 Tb1 174.2(10) . 2_687
O12 C24 O13 125.0(12) . .
O12 C24 C19 117.9(12) . .
O13 C24 C19 117.1(12) . .
N4 C25 H25A 109.5 . .
N4 C25 H25B 109.5 . .
H25A C25 H25B 109.5 . .
N4 C25 H25C 109.5 . .
H25A C25 H25C 109.5 . .
H25B C25 H25C 109.5 . .
N4 C26 H26A 109.5 . .
N4 C26 H26B 109.5 . .
H26A C26 H26B 109.5 . .
N4 C26 H26C 109.5 . .
H26A C26 H26C 109.5 . .
H26B C26 H26C 109.5 . .
O20 C27 N4 123.1(16) . .
O20 C27 H27 118.5 . .
N4 C27 H27 118.5 . .
N5 C28 H28A 109.5 . .
N5 C28 H28B 109.5 . .
H28A C28 H28B 109.5 . .
N5 C28 H28C 109.5 . .
H28A C28 H28C 109.5 . .
H28B C28 H28C 109.5 . .
N5 C29 H29A 109.5 . .
N5 C29 H29B 109.5 . .
H29A C29 H29B 109.5 . .
N5 C29 H29C 109.5 . .
H29A C29 H29C 109.5 . .
H29B C29 H29C 109.5 . .
O19 C30 N5 126(2) . .
O19 C30 H30 116.8 . .
N5 C30 H30 116.8 . .
O3 N1 O2 122.8(14) . .
O3 N1 O1 120.6(14) . .
O2 N1 O1 116.6(11) . .
O3 N1 Tb1 172.0(11) . .
O2 N1 Tb1 59.0(7) . .
O1 N1 Tb1 58.3(7) . .
C3 N2 C2 122.2(18) . .
C3 N2 C1A 124(3) . .
C2 N2 C1A 109(3) . .
C3 N2 C1B 120(2) . .
C2 N2 C1B 117(2) . .
C1A N2 C1B 35(3) . .
C6 N3 C4 118.9(16) . .
C6 N3 C5 119.5(17) . .
C4 N3 C5 121.5(16) . .
C27 N4 C25 119.5(17) . .
C27 N4 C26 121.7(15) . .
C25 N4 C26 118.5(16) . .
C30 N5 C29 119(2) . .
C30 N5 C28 123(2) . .
C29 N5 C28 117(2) . .
O18 N6 O17 123.1(18) . .
O18 N6 O16 120(2) . .
O17 N6 O16 116.5(14) . .
O18 N6 Tb2 174.6(16) . .
O17 N6 Tb2 61.8(8) . .
O16 N6 Tb2 55.5(9) . .
N1 O1 Tb1 96.1(8) . .
N1 O2 Tb1 95.7(8) . .
C3 O4 Tb1 151.6(13) . .
C6 O5 Tb1 129.5(11) . .
C7 O6 Tb1 137.3(9) . .
C7 O7 Tb1 136.4(9) . 2_577
C10 O8 C15 115.8(11) . .
C17 O9 C16 116.2(11) . .
C23 O10 Tb1 159.1(9) . 1_665
C23 O10 Tb1 89.7(8) . 2_687
Tb1 O10 Tb1 105.7(3) 1_665 2_687
C23 O11 Tb1 97.9(8) . 2_687
C24 O12 Tb2 140.9(9) . 2_686
C24 O13 Tb2 136.8(9) . 1_565
C14 O14 Tb2 105.9(9) . .
C14 O15 Tb2 162.5(9) . 2_676
C14 O15 Tb2 83.1(8) . .
Tb2 O15 Tb2 102.5(3) 2_676 .
N6 O16 Tb2 99.1(12) . .
N6 O17 Tb2 93.2(10) . .
C30 O19 Tb2 137.2(11) . .
C27 O20 Tb2 122.7(10) . .
O6 Tb1 O7 135.6(3) . 2_577
O6 Tb1 O4 74.2(4) . .
O7 Tb1 O4 141.3(4) 2_577 .
O6 Tb1 O10 77.4(3) . 1_445
O7 Tb1 O10 72.6(3) 2_577 1_445
O4 Tb1 O10 146.1(4) . 1_445
O6 Tb1 O5 75.1(4) . .
O7 Tb1 O5 129.4(4) 2_577 .
O4 Tb1 O5 74.5(5) . .
O10 Tb1 O5 80.6(4) 1_445 .
O6 Tb1 O11 93.1(4) . 2_687
O7 Tb1 O11 78.1(4) 2_577 2_687
O4 Tb1 O11 75.9(4) . 2_687
O10 Tb1 O11 124.2(3) 1_445 2_687
O5 Tb1 O11 150.1(4) . 2_687
O6 Tb1 O1 146.8(4) . .
O7 Tb1 O1 73.1(4) 2_577 .
O4 Tb1 O1 72.8(4) . .
O10 Tb1 O1 135.0(3) 1_445 .
O5 Tb1 O1 99.8(4) . .
O11 Tb1 O1 75.0(3) 2_687 .
O6 Tb1 O2 143.0(4) . .
O7 Tb1 O2 69.3(4) 2_577 .
O4 Tb1 O2 101.6(4) . .
O10 Tb1 O2 90.0(3) 1_445 .
O5 Tb1 O2 68.5(4) . .
O11 Tb1 O2 122.1(4) 2_687 .
O1 Tb1 O2 50.6(4) . .
O6 Tb1 O10 68.8(3) . 2_687
O7 Tb1 O10 72.0(3) 2_577 2_687
O4 Tb1 O10 111.2(4) . 2_687
O10 Tb1 O10 74.3(3) 1_445 2_687
O5 Tb1 O10 139.5(4) . 2_687
O11 Tb1 O10 51.5(3) 2_687 2_687
O1 Tb1 O10 120.4(3) . 2_687
O2 Tb1 O10 141.1(3) . 2_687
O6 Tb1 C23 79.9(4) . 2_687
O7 Tb1 C23 73.5(4) 2_577 2_687
O4 Tb1 C23 93.8(5) . 2_687
O10 Tb1 C23 99.1(3) 1_445 2_687
O5 Tb1 C23 154.4(4) . 2_687
O11 Tb1 C23 26.1(4) 2_687 2_687
O1 Tb1 C23 98.2(4) . 2_687
O2 Tb1 C23 136.9(4) . 2_687
O10 Tb1 C23 25.5(3) 2_687 2_687
O6 Tb1 N1 157.2(4) . .
O7 Tb1 N1 66.6(3) 2_577 .
O4 Tb1 N1 89.1(4) . .
O10 Tb1 N1 111.8(3) 1_445 .
O5 Tb1 N1 85.6(4) . .
O11 Tb1 N1 98.0(4) 2_687 .
O1 Tb1 N1 25.6(4) . .
O2 Tb1 N1 25.3(4) . .
O10 Tb1 N1 133.1(3) 2_687 .
C23 Tb1 N1 117.5(4) 2_687 .
O6 Tb1 Tb1 68.4(3) . 2_577
O7 Tb1 Tb1 67.6(2) 2_577 2_577
O4 Tb1 Tb1 137.1(3) . 2_577
O10 Tb1 Tb1 39.4(2) 1_445 2_577
O5 Tb1 Tb1 113.9(3) . 2_577
O11 Tb1 Tb1 85.6(2) 2_687 2_577
O1 Tb1 Tb1 139.0(3) . 2_577
O2 Tb1 Tb1 120.9(3) . 2_577
O10 Tb1 Tb1 34.92(18) 2_687 2_577
C23 Tb1 Tb1 59.9(3) 2_687 2_577
N1 Tb1 Tb1 132.2(2) . 2_577
O15 Tb2 O12 77.2(3) 2_676 2_686
O15 Tb2 O19 84.0(4) 2_676 .
O12 Tb2 O19 79.4(4) 2_686 .
O15 Tb2 O14 124.8(4) 2_676 .
O12 Tb2 O14 91.8(4) 2_686 .
O19 Tb2 O14 147.5(4) . .
O15 Tb2 O13 75.1(3) 2_676 1_545
O12 Tb2 O13 134.8(4) 2_686 1_545
O19 Tb2 O13 131.3(4) . 1_545
O14 Tb2 O13 76.1(3) . 1_545
O15 Tb2 O20 144.7(3) 2_676 .
O12 Tb2 O20 72.2(4) 2_686 .
O19 Tb2 O20 73.6(4) . .
O14 Tb2 O20 73.9(4) . .
O13 Tb2 O20 139.9(3) 1_545 .
O15 Tb2 O16 136.0(4) 2_676 .
O12 Tb2 O16 144.0(4) 2_686 .
O19 Tb2 O16 89.6(5) . .
O14 Tb2 O16 79.3(4) . .
O13 Tb2 O16 77.0(4) 1_545 .
O20 Tb2 O16 71.8(4) . .
O15 Tb2 O17 87.4(4) 2_676 .
O12 Tb2 O17 145.6(4) 2_686 .
O19 Tb2 O17 68.4(4) . .
O14 Tb2 O17 122.0(4) . .
O13 Tb2 O17 67.2(4) 1_545 .
O20 Tb2 O17 108.2(4) . .
O16 Tb2 O17 50.2(5) . .
O15 Tb2 O15 77.5(3) 2_676 .
O12 Tb2 O15 68.6(3) 2_686 .
O19 Tb2 O15 145.8(4) . .
O14 Tb2 O15 48.8(3) . .
O13 Tb2 O15 71.0(3) 1_545 .
O20 Tb2 O15 106.4(3) . .
O16 Tb2 O15 123.6(4) . .
O17 Tb2 O15 138.0(4) . .
O15 Tb2 N6 111.0(5) 2_676 .
O12 Tb2 N6 156.9(4) 2_686 .
O19 Tb2 N6 80.1(5) . .
O14 Tb2 N6 99.9(4) . .
O13 Tb2 N6 67.9(4) 1_545 .
O20 Tb2 N6 91.9(4) . .
O16 Tb2 N6 25.5(5) . .
O17 Tb2 N6 25.0(5) . .
O15 Tb2 N6 133.5(4) . .
O15 Tb2 C14 101.4(4) 2_676 .
O12 Tb2 C14 80.8(4) 2_686 .
O19 Tb2 C14 157.8(4) . .
O14 Tb2 C14 23.9(4) . .
O13 Tb2 C14 70.7(4) 1_545 .
O20 Tb2 C14 90.8(4) . .
O16 Tb2 C14 100.6(4) . .
O17 Tb2 C14 132.9(4) . .
O15 Tb2 C14 24.9(3) . .
N6 Tb2 C14 116.9(4) . .
N7 C31 H31A 109.5 . .
N7 C31 H31B 109.5 . .
H31A C31 H31B 109.5 . .
N7 C31 H31C 109.5 . .
H31A C31 H31C 109.5 . .
H31B C31 H31C 109.5 . .
N7 C32 H32A 109.5 . .
N7 C32 H32B 109.5 . .
H32A C32 H32B 109.5 . .
N7 C32 H32C 109.5 . .
H32A C32 H32C 109.5 . .
H32B C32 H32C 109.5 . .
N7 C33 O21 118(3) . .
N7 C33 H33 121.2 . .
O21 C33 H33 121.2 . .
C33 N7 C32 120(3) . .
C33 N7 C31 126(3) . .
C32 N7 C31 113(2) . .

loop_
_geom_bond_atom_site_label_1
_geom_bond_atom_site_label_2
_geom_bond_distance
_geom_bond_site_symmetry_2
C1A N2 1.4700(10) .
C1A H1AA 0.9600 .
C1A H1AB 0.9600 .
C1A H1AC 0.9600 .
C1B N2 1.4700(11) .
C1B H1BA 0.9600 .
C1B H1BB 0.9600 .
C1B H1BC 0.9600 .
C2 N2 1.43(3) .
C2 H2A 0.9600 .
C2 H2B 0.9600 .
C2 H2C 0.9600 .
C3 O4 1.21(2) .
C3 N2 1.29(2) .
C3 H3 0.9300 .
C4 N3 1.45(3) .
C4 H4A 0.9600 .
C4 H4B 0.9600 .
C4 H4C 0.9600 .
C5 N3 1.48(2) .
C5 H5A 0.9600 .
C5 H5B 0.9600 .
C5 H5C 0.9600 .
C6 O5 1.24(2) .
C6 N3 1.30(2) .
C6 H6 0.9300 .
C7 O7 1.242(17) .
C7 O6 1.259(17) .
C7 C8 1.530(19) .
C8 C13 1.36(2) .
C8 C9 1.397(19) .
C9 C10 1.36(2) .
C9 H9 0.9300 .
C10 O8 1.377(17) .
C10 C11 1.41(2) .
C11 C12 1.39(2) .
C11 H11 0.9300 .
C12 C13 1.42(2) .
C12 C14 1.48(2) .
C13 H13 0.9300 .
C14 O14 1.245(18) .
C14 O15 1.256(17) .
C14 Tb2 2.957(15) .
C15 O8 1.412(19) .
C15 C16 1.50(2) .
C15 H15A 0.9700 .
C15 H15B 0.9700 .
C16 O9 1.445(18) .
C16 H16A 0.9700 .
C16 H16B 0.9700 .
C17 O9 1.358(17) .
C17 C18 1.39(2) .
C17 C22 1.40(2) .
C18 C19 1.39(2) .
C18 H18 0.9300 .
C19 C20 1.409(19) .
C19 C24 1.468(18) .
C20 C21 1.397(19) .
C20 H20 0.9300 .
C21 C22 1.391(19) .
C21 C23 1.485(19) .
C22 H22 0.9300 .
C23 O10 1.245(16) .
C23 O11 1.283(17) .
C23 Tb1 2.894(13) 2_687
C24 O12 1.241(17) .
C24 O13 1.286(17) .
C25 N4 1.44(3) .
C25 H25A 0.9600 .
C25 H25B 0.9600 .
C25 H25C 0.9600 .
C26 N4 1.51(3) .
C26 H26A 0.9600 .
C26 H26B 0.9600 .
C26 H26C 0.9600 .
C27 O20 1.281(19) .
C27 N4 1.32(2) .
C27 H27 0.9300 .
C28 N5 1.51(3) .
C28 H28A 0.9600 .
C28 H28B 0.9600 .
C28 H28C 0.9600 .
C29 N5 1.51(4) .
C29 H29A 0.9600 .
C29 H29B 0.9600 .
C29 H29C 0.9600 .
C30 O19 1.23(2) .
C30 N5 1.26(3) .
C30 H30 0.9300 .
N1 O3 1.210(16) .
N1 O2 1.256(17) .
N1 O1 1.273(17) .
N1 Tb1 2.928(12) .
N6 O18 1.22(2) .
N6 O17 1.24(2) .
N6 O16 1.28(2) .
N6 Tb2 2.938(15) .
O1 Tb1 2.506(10) .
O2 Tb1 2.523(10) .
O4 Tb1 2.350(11) .
O5 Tb1 2.378(11) .
O6 Tb1 2.321(10) .
O7 Tb1 2.343(10) 2_577
O10 Tb1 2.361(8) 1_665
O10 Tb1 2.619(9) 2_687
O11 Tb1 2.423(10) 2_687
O12 Tb2 2.345(10) 2_686
O13 Tb2 2.374(9) 1_565
O14 Tb2 2.363(10) .
O15 Tb2 2.308(9) 2_676
O15 Tb2 2.832(10) .
O16 Tb2 2.451(13) .
O17 Tb2 2.593(12) .
O19 Tb2 2.354(11) .
O20 Tb2 2.436(10) .
Tb1 O7 2.343(10) 2_577
Tb1 O10 2.361(8) 1_445
Tb1 O11 2.423(10) 2_687
Tb1 O10 2.619(9) 2_687
Tb1 C23 2.894(14) 2_687
Tb1 Tb1 3.9717(12) 2_577
Tb2 O15 2.308(9) 2_676
Tb2 O12 2.345(10) 2_686
Tb2 O13 2.374(9) 1_545
C31 N7 1.46(3) .
C31 H31A 0.9600 .
C31 H31B 0.9600 .
C31 H31C 0.9600 .
C32 N7 1.44(4) .
C32 H32A 0.9600 .
C32 H32B 0.9600 .
C32 H32C 0.9600 .
C33 N7 1.30(3) .
C33 O21 1.31(4) .
C33 H33 0.9300 .
